data_7156660
loop_
_publ_author_name
'Li, Bang'
'Mao, Qi'
'Zhou, Jia'
'Liu, Feng'
'Ye, Na'

_publ_section_title
;
 HFIP-promoted Michael reactions: direct para-selective C-H activation of
 anilines with maleimides.
;
_journal_issue 8
_journal_name_full 'Organic &amp; biomolecular chemistry'
_journal_page_first 2242
_journal_page_last 2246
_journal_paper_doi 10.1039/c8ob03073a
_journal_volume 17
_journal_year 2019
_chemical_formula_sum 'C17 H22 N2 O2'
_chemical_formula_weight 286.36
_space_group_crystal_system monoclinic
_space_group_IT_number 15
_space_group_name_Hall '-C 2yc'
_space_group_name_H-M_alt 'C 1 2/c 1'
_symmetry_space_group_name_Hall '-C 2yc'
_symmetry_space_group_name_H-M 'C 1 2/c 1'
_atom_sites_solution_hydrogens geom
_audit_block_doi 10.5517/ccdc.csd.cc215mrm
_audit_creation_method SHELXL-2017/1
_audit_update_record
;
2018-11-30 deposited with the CCDC.
2019-01-28 downloaded from the CCDC.
;
_cell_angle_alpha 90
_cell_angle_beta 103.868(2)
_cell_angle_gamma 90
_cell_formula_units_Z 8
_cell_length_a 18.8452(14)
_cell_length_b 5.9542(4)
_cell_length_c 27.679(2)
_cell_measurement_reflns_used 9153
_cell_measurement_temperature 296(2)
_cell_measurement_theta_max 27.53
_cell_measurement_theta_min 2.37
_cell_volume 3015.3(4)
_computing_cell_refinement 'Bruker SAINT'
_computing_data_collection 'Bruker APEX2'
_computing_data_reduction 'Bruker SAINT'
_computing_molecular_graphics 'Bruker SHELXTL'
_computing_publication_material 'Bruker SHELXTL'
_computing_structure_refinement 'SHELXL-2017/1 (Sheldrick, 2017)'
_computing_structure_solution 'SHELXT 2014/5 (Sheldrick, 2014)'
_diffrn_ambient_temperature 296(2)
_diffrn_measured_fraction_theta_full 0.995
_diffrn_measured_fraction_theta_max 0.996
_diffrn_measurement_device_type 'Bruker APEX-II CCD'
_diffrn_measurement_method '\f and \w scans'
_diffrn_radiation_type MoK\a
_diffrn_radiation_wavelength 0.71073
_diffrn_reflns_av_R_equivalents 0.0426
_diffrn_reflns_av_unetI/netI 0.0223
_diffrn_reflns_Laue_measured_fraction_full 0.995
_diffrn_reflns_Laue_measured_fraction_max 0.996
_diffrn_reflns_limit_h_max 24
_diffrn_reflns_limit_h_min -24
_diffrn_reflns_limit_k_max 7
_diffrn_reflns_limit_k_min -7
_diffrn_reflns_limit_l_max 35
_diffrn_reflns_limit_l_min -36
_diffrn_reflns_number 36497
_diffrn_reflns_point_group_measured_fraction_full 0.995
_diffrn_reflns_point_group_measured_fraction_max 0.996
_diffrn_reflns_theta_full 25.242
_diffrn_reflns_theta_max 27.536
_diffrn_reflns_theta_min 3.598
_exptl_absorpt_coefficient_mu 0.083
_exptl_absorpt_correction_T_max 0.992
_exptl_absorpt_correction_T_min 0.980
_exptl_absorpt_correction_type none
_exptl_crystal_colour colorless
_exptl_crystal_density_diffrn 1.262
_exptl_crystal_description block
_exptl_crystal_F_000 1232
_exptl_crystal_size_max 0.300
_exptl_crystal_size_mid 0.200
_exptl_crystal_size_min 0.100
_refine_diff_density_max 0.253
_refine_diff_density_min -0.183
_refine_diff_density_rms 0.039
_refine_ls_extinction_method none
_refine_ls_goodness_of_fit_ref 1.028
_refine_ls_hydrogen_treatment constr
_refine_ls_matrix_type full
_refine_ls_number_parameters 193
_refine_ls_number_reflns 3460
_refine_ls_number_restraints 0
_refine_ls_restrained_S_all 1.028
_refine_ls_R_factor_all 0.0632
_refine_ls_R_factor_gt 0.0522
_refine_ls_shift/su_max 0.000
_refine_ls_shift/su_mean 0.000
_refine_ls_structure_factor_coef Fsqd
_refine_ls_weighting_details 'w=1/[\s^2^(Fo^2^)+(0.1034P)^2^+1.6568P] where P=(Fo^2^+2Fc^2^)/3'
_refine_ls_weighting_scheme calc
_refine_ls_wR_factor_gt 0.1608
_refine_ls_wR_factor_ref 0.1714
_reflns_Friedel_coverage 0.000
_reflns_number_gt 2857
_reflns_number_total 3460
_reflns_threshold_expression 'I > 2\s(I)'
_cod_data_source_file c8ob03073a2.cif
_cod_data_source_block a
_cod_depositor_comments 'Adding full bibliography for 7156660.cif.'
_cod_database_code 7156660
_shelx_shelxl_version_number 2017/1
_shelx_space_group_comment
; 
The symmetry employed for this shelxl refinement is uniquely defined 
by the following loop, which should always be used as a source of 
symmetry information in preference to the above space-group names. 
They are only intended as comments. 
;
_shelx_estimated_absorpt_t_min 0.975
_shelx_estimated_absorpt_t_max 0.992

loop_
_space_group_symop_operation_xyz
'x, y, z'
'-x, y, -z+1/2'
'x+1/2, y+1/2, z'
'-x+1/2, y+1/2, -z+1/2'
'-x, -y, -z'
'x, -y, z-1/2'
'-x+1/2, -y+1/2, -z'
'x+1/2, -y+1/2, z-1/2'

loop_
_atom_site_label
_atom_site_type_symbol
_atom_site_fract_x
_atom_site_fract_y
_atom_site_fract_z
_atom_site_U_iso_or_equiv
_atom_site_adp_type
_atom_site_occupancy
_atom_site_site_symmetry_order
_atom_site_calc_flag
_atom_site_refinement_flags_posn
_atom_site_refinement_flags_adp
O1 O 0.09739(8) 0.9096(3) 0.65828(7) 0.0791(5) Uani 1 1 d . .
O2 O 0.22552(8) 0.2886(2) 0.72018(5) 0.0568(4) Uani 1 1 d . .
N1 N 0.39300(7) 0.0027(2) 0.55457(5) 0.0440(3) Uani 1 1 d . .
N2 N 0.15063(7) 0.5885(2) 0.69496(5) 0.0411(3) Uani 1 1 d . .
C1 C 0.47787(11) -0.2707(4) 0.54217(9) 0.0701(6) Uani 1 1 d . .
H5 H 0.512257 -0.236414 0.522149 0.084 Uiso 1 1 calc R U
H1 H 0.496355 -0.397852 0.563387 0.084 Uiso 1 1 calc R U
C2 C 0.46830(9) -0.0700(4) 0.57330(7) 0.0553(5) Uani 1 1 d . .
H6 H 0.477235 -0.111226 0.608143 0.066 Uiso 1 1 calc R U
H7 H 0.501902 0.048898 0.569831 0.066 Uiso 1 1 calc R U
C3 C 0.36143(8) 0.1508(3) 0.58199(5) 0.0367(3) Uani 1 1 d . .
C4 C 0.28587(8) 0.1797(3) 0.57218(5) 0.0369(3) Uani 1 1 d . .
H17 H 0.256190 0.100534 0.546028 0.044 Uiso 1 1 calc R U
C5 C 0.25356(7) 0.3232(2) 0.60028(5) 0.0328(3) Uani 1 1 d . .
C6 C 0.29686(7) 0.4468(2) 0.63951(5) 0.0321(3) Uani 1 1 d . .
C7 C 0.26385(8) 0.5925(2) 0.67326(5) 0.0354(3) Uani 1 1 d . .
H13 H 0.304601 0.648041 0.699543 0.043 Uiso 1 1 calc R U
C8 C 0.21374(9) 0.4659(3) 0.69887(5) 0.0376(3) Uani 1 1 d . .
C9 C 0.09329(11) 0.5214(4) 0.71889(9) 0.0675(6) Uani 1 1 d . .
H10 H 0.084993 0.362734 0.714722 0.101 Uiso 1 1 calc R U
H11 H 0.049096 0.600748 0.704036 0.101 Uiso 1 1 calc R U
H2 H 0.107865 0.556387 0.753723 0.101 Uiso 1 1 calc R U
C10 C 0.40435(10) -0.3241(4) 0.50943(8) 0.0586(5) Uani 1 1 d . .
H3 H 0.393161 -0.482057 0.511878 0.070 Uiso 1 1 calc R U
H4 H 0.403261 -0.289715 0.475004 0.070 Uiso 1 1 calc R U
C11 C 0.40433(8) 0.2822(3) 0.61990(6) 0.0406(4) Uani 1 1 d . .
H8 H 0.454962 0.271668 0.626274 0.049 Uiso 1 1 calc R U
C12 C 0.37328(8) 0.4278(3) 0.64826(6) 0.0379(3) Uani 1 1 d . .
C13 C 0.21869(9) 0.7993(3) 0.65108(7) 0.0425(4) Uani 1 1 d . .
H12 H 0.244335 0.936647 0.663479 0.051 Uiso 1 1 calc R U
H9 H 0.209311 0.798274 0.615054 0.051 Uiso 1 1 calc R U
C14 C 0.14854(9) 0.7819(3) 0.66737(7) 0.0457(4) Uani 1 1 d . .
C15 C 0.17099(8) 0.3301(3) 0.58786(6) 0.0418(4) Uani 1 1 d . .
H15 H 0.152083 0.268738 0.555239 0.063 Uiso 1 1 calc R U
H14 H 0.154939 0.482836 0.588615 0.063 Uiso 1 1 calc R U
H16 H 0.153500 0.243222 0.611833 0.063 Uiso 1 1 calc R U
C16 C 0.42423(9) 0.5631(4) 0.68814(7) 0.0577(5) Uani 1 1 d . .
H20 H 0.473880 0.534899 0.686803 0.087 Uiso 1 1 calc R U
H18 H 0.417598 0.520266 0.720209 0.087 Uiso 1 1 calc R U
H19 H 0.413600 0.720064 0.682765 0.087 Uiso 1 1 calc R U
C17 C 0.34952(9) -0.1800(3) 0.52749(6) 0.0458(4) Uani 1 1 d . .
H21 H 0.312349 -0.122792 0.499676 0.055 Uiso 1 1 calc R U
H22 H 0.325998 -0.265172 0.549159 0.055 Uiso 1 1 calc R U

loop_
_atom_site_aniso_label
_atom_site_aniso_U_11
_atom_site_aniso_U_22
_atom_site_aniso_U_33
_atom_site_aniso_U_23
_atom_site_aniso_U_13
_atom_site_aniso_U_12
O1 0.0512(8) 0.0690(10) 0.1235(14) 0.0323(9) 0.0338(9) 0.0256(7)
O2 0.0790(9) 0.0460(7) 0.0498(7) 0.0164(5) 0.0240(6) 0.0127(6)
N1 0.0328(7) 0.0503(8) 0.0493(8) -0.0147(6) 0.0107(6) 0.0006(6)
N2 0.0372(7) 0.0442(7) 0.0442(7) 0.0039(6) 0.0145(5) -0.0015(5)
C1 0.0517(11) 0.0731(14) 0.0846(15) -0.0283(12) 0.0144(11) 0.0117(10)
C2 0.0359(9) 0.0684(12) 0.0609(11) -0.0169(9) 0.0103(8) 0.0072(8)
C3 0.0329(7) 0.0416(8) 0.0364(7) -0.0044(6) 0.0101(6) -0.0002(6)
C4 0.0317(7) 0.0422(8) 0.0351(7) -0.0061(6) 0.0046(6) -0.0034(6)
C5 0.0284(7) 0.0358(7) 0.0335(7) 0.0024(5) 0.0058(5) 0.0002(5)
C6 0.0313(7) 0.0315(7) 0.0331(7) 0.0002(5) 0.0069(5) 0.0012(5)
C7 0.0338(7) 0.0339(7) 0.0385(7) -0.0028(6) 0.0084(6) 0.0015(6)
C8 0.0440(8) 0.0378(8) 0.0315(7) 0.0006(6) 0.0102(6) 0.0022(6)
C9 0.0548(11) 0.0773(14) 0.0805(14) 0.0170(12) 0.0359(10) -0.0019(10)
C10 0.0536(11) 0.0600(11) 0.0624(11) -0.0200(9) 0.0145(9) 0.0068(9)
C11 0.0264(7) 0.0479(9) 0.0465(8) -0.0089(7) 0.0067(6) -0.0001(6)
C12 0.0316(7) 0.0407(8) 0.0395(8) -0.0063(6) 0.0049(6) -0.0019(6)
C13 0.0441(9) 0.0309(7) 0.0565(9) 0.0040(6) 0.0200(7) 0.0026(6)
C14 0.0385(8) 0.0408(8) 0.0590(10) 0.0053(7) 0.0139(7) 0.0039(7)
C15 0.0300(7) 0.0477(9) 0.0451(8) -0.0049(7) 0.0041(6) 0.0019(6)
C16 0.0350(8) 0.0713(12) 0.0637(11) -0.0298(10) 0.0058(8) -0.0051(8)
C17 0.0416(9) 0.0495(9) 0.0481(9) -0.0128(7) 0.0142(7) -0.0040(7)

loop_
_atom_type_symbol
_atom_type_description
_atom_type_scat_dispersion_real
_atom_type_scat_dispersion_imag
_atom_type_scat_source
C C 0.0033 0.0016 'International Tables Vol C Tables 4.2.6.8 and 6.1.1.4'
H H 0.0000 0.0000 'International Tables Vol C Tables 4.2.6.8 and 6.1.1.4'
N N 0.0061 0.0033 'International Tables Vol C Tables 4.2.6.8 and 6.1.1.4'
O O 0.0106 0.0060 'International Tables Vol C Tables 4.2.6.8 and 6.1.1.4'

loop_
_geom_angle_atom_site_label_1
_geom_angle_atom_site_label_2
_geom_angle_atom_site_label_3
_geom_angle
C3 N1 C2 120.25(13)
C3 N1 C17 119.61(13)
C2 N1 C17 109.96(14)
C8 N2 C14 113.35(13)
C8 N2 C9 122.77(15)
C14 N2 C9 123.86(15)
C10 C1 C2 107.08(16)
C10 C1 H5 110.3
C2 C1 H5 110.3
C10 C1 H1 110.3
C2 C1 H1 110.3
H5 C1 H1 108.6
N1 C2 C1 105.79(15)
N1 C2 H6 110.6
C1 C2 H6 110.6
N1 C2 H7 110.6
C1 C2 H7 110.6
H6 C2 H7 108.7
N1 C3 C4 121.57(13)
N1 C3 C11 121.26(13)
C4 C3 C11 117.15(13)
C5 C4 C3 122.03(13)
C5 C4 H17 119.0
C3 C4 H17 119.0
C4 C5 C6 120.32(13)
C4 C5 C15 117.03(13)
C6 C5 C15 122.60(13)
C5 C6 C12 118.25(13)
C5 C6 C7 122.03(13)
C12 C6 C7 119.68(12)
C8 C7 C6 113.50(12)
C8 C7 C13 103.79(12)
C6 C7 C13 118.84(13)
C8 C7 H13 106.7
C6 C7 H13 106.7
C13 C7 H13 106.7
O2 C8 N2 123.89(15)
O2 C8 C7 127.23(15)
N2 C8 C7 108.87(12)
N2 C9 H10 109.5
N2 C9 H11 109.5
H10 C9 H11 109.5
N2 C9 H2 109.5
H10 C9 H2 109.5
H11 C9 H2 109.5
C1 C10 C17 106.58(15)
C1 C10 H3 110.4
C17 C10 H3 110.4
C1 C10 H4 110.4
C17 C10 H4 110.4
H3 C10 H4 108.6
C12 C11 C3 121.76(14)
C12 C11 H8 119.1
C3 C11 H8 119.1
C11 C12 C6 120.36(13)
C11 C12 C16 117.75(14)
C6 C12 C16 121.89(14)
C14 C13 C7 105.54(13)
C14 C13 H12 110.6
C7 C13 H12 110.6
C14 C13 H9 110.6
C7 C13 H9 110.6
H12 C13 H9 108.8
O1 C14 N2 123.96(16)
O1 C14 C13 127.71(16)
N2 C14 C13 108.33(13)
C5 C15 H15 109.5
C5 C15 H14 109.5
H15 C15 H14 109.5
C5 C15 H16 109.5
H15 C15 H16 109.5
H14 C15 H16 109.5
C12 C16 H20 109.5
C12 C16 H18 109.5
H20 C16 H18 109.5
C12 C16 H19 109.5
H20 C16 H19 109.5
H18 C16 H19 109.5
N1 C17 C10 104.37(13)
N1 C17 H21 110.9
C10 C17 H21 110.9
N1 C17 H22 110.9
C10 C17 H22 110.9
H21 C17 H22 108.9

loop_
_geom_bond_atom_site_label_1
_geom_bond_atom_site_label_2
_geom_bond_distance
O1 C14 1.206(2)
O2 C8 1.2038(19)
N1 C3 1.3873(19)
N1 C2 1.455(2)
N1 C17 1.457(2)
N2 C8 1.377(2)
N2 C14 1.377(2)
N2 C9 1.452(2)
C1 C10 1.497(3)
C1 C2 1.509(3)
C1 H5 0.9700
C1 H1 0.9700
C2 H6 0.9700
C2 H7 0.9700
C3 C4 1.395(2)
C3 C11 1.400(2)
C4 C5 1.390(2)
C4 H17 0.9300
C5 C6 1.401(2)
C5 C15 1.5117(19)
C6 C12 1.406(2)
C6 C7 1.5135(19)
C7 C8 1.511(2)
C7 C13 1.538(2)
C7 H13 0.9800
C9 H10 0.9600
C9 H11 0.9600
C9 H2 0.9600
C10 C17 1.517(2)
C10 H3 0.9700
C10 H4 0.9700
C11 C12 1.390(2)
C11 H8 0.9300
C12 C16 1.510(2)
C13 C14 1.499(2)
C13 H12 0.9700
C13 H9 0.9700
C15 H15 0.9600
C15 H14 0.9600
C15 H16 0.9600
C16 H20 0.9600
C16 H18 0.9600
C16 H19 0.9600
C17 H21 0.9700
C17 H22 0.9700

loop_
_geom_torsion_atom_site_label_1
_geom_torsion_atom_site_label_2
_geom_torsion_atom_site_label_3
_geom_torsion_atom_site_label_4
_geom_torsion
C3 N1 C2 C1 165.39(17)
C17 N1 C2 C1 20.3(2)
C10 C1 C2 N1 -6.0(3)
C2 N1 C3 C4 -163.38(16)
C17 N1 C3 C4 -21.6(2)
C2 N1 C3 C11 18.3(2)
C17 N1 C3 C11 160.16(16)
N1 C3 C4 C5 178.26(14)
C11 C3 C4 C5 -3.4(2)
C3 C4 C5 C6 0.8(2)
C3 C4 C5 C15 -176.61(14)
C4 C5 C6 C12 2.4(2)
C15 C5 C6 C12 179.61(14)
C4 C5 C6 C7 -175.70(13)
C15 C5 C6 C7 1.5(2)
C5 C6 C7 C8 57.00(18)
C12 C6 C7 C8 -121.05(15)
C5 C6 C7 C13 -65.43(19)
C12 C6 C7 C13 116.52(16)
C14 N2 C8 O2 -177.85(16)
C9 N2 C8 O2 3.7(3)
C14 N2 C8 C7 3.12(18)
C9 N2 C8 C7 -175.32(17)
C6 C7 C8 O2 47.2(2)
C13 C7 C8 O2 177.59(16)
C6 C7 C8 N2 -133.85(13)
C13 C7 C8 N2 -3.43(16)
C2 C1 C10 C17 -9.4(3)
N1 C3 C11 C12 -178.72(15)
C4 C3 C11 C12 2.9(2)
C3 C11 C12 C6 0.1(2)
C3 C11 C12 C16 -179.74(17)
C5 C6 C12 C11 -2.8(2)
C7 C6 C12 C11 175.31(14)
C5 C6 C12 C16 177.06(16)
C7 C6 C12 C16 -4.8(2)
C8 C7 C13 C14 2.56(17)
C6 C7 C13 C14 129.71(15)
C8 N2 C14 O1 177.87(19)
C9 N2 C14 O1 -3.7(3)
C8 N2 C14 C13 -1.4(2)
C9 N2 C14 C13 177.05(17)
C7 C13 C14 O1 179.9(2)
C7 C13 C14 N2 -0.91(19)
C3 N1 C17 C10 -171.32(15)
C2 N1 C17 C10 -25.9(2)
C1 C10 C17 N1 21.2(2)
